data_1568839
loop_
_publ_author_name
'Mikherdov, Alexander S.'
'Jin, Mingoo'
'Ito, Hajime'

_publ_section_title
;
 Exploring Au(i) involving halogen bonding with N-heterocyclic carbene
 Au(i) aryl complexes in crystalline media
;
_journal_issue 17
_journal_name_full 'Chemical Science'
_journal_page_first 4485
_journal_page_last 4494
_journal_paper_doi 10.1039/D3SC00373F
_journal_volume 14
_journal_year 2023
_chemical_formula_moiety 'C29 H35 Au N2, C6 F4 I2'
_chemical_formula_sum 'C35 H35 Au F4 I2 N2'
_chemical_formula_weight 1010.450
_space_group_crystal_system monoclinic
_space_group_IT_number 15
_space_group_name_Hall '-C 2yc'
_space_group_name_H-M_alt 'C 1 2/c 1'
_symmetry_Int_Tables_number 15
_atom_sites_solution_primary dual
_audit_creation_date 2022-03-24
_audit_creation_method
;
Olex2 1.5-alpha
(compiled 2022.03.08 svn.r54f81f84 for OlexSys, GUI svn.r6487)
;
_audit_update_record
;
2022-11-11 deposited with the CCDC.	2023-04-10 downloaded from the CCDC.
;
_cell_angle_alpha 90
_cell_angle_beta 105.088(2)
_cell_angle_gamma 90
_cell_formula_units_Z 4
_cell_length_a 16.5090(3)
_cell_length_b 12.9598(2)
_cell_length_c 16.9009(2)
_cell_measurement_reflns_used 8523
_cell_measurement_temperature 123
_cell_measurement_theta_max 76.3280
_cell_measurement_theta_min 5.3870
_cell_volume 3491.35(10)
_computing_cell_refinement 'CrysAlisPro 1.171.40.69a (Rigaku OD, 2020)'
_computing_data_collection 'CrysAlisPro 1.171.40.69a (Rigaku OD, 2020)'
_computing_data_reduction 'CrysAlisPro 1.171.40.69a (Rigaku OD, 2020)'
_computing_molecular_graphics 'Olex2 1.5-alpha (Dolomanov et al., 2009)'
_computing_publication_material 'Olex2 1.5-alpha (Dolomanov et al., 2009)'
_computing_structure_refinement 'olex2.refine 1.5-alpha (Bourhis et al., 2015)'
_computing_structure_solution 'SHELXT 2018/2 (Sheldrick, 2018)'
_diffrn_ambient_temperature 123
_diffrn_detector 'Hybrid Pixel Array Detector'
_diffrn_detector_area_resol_mean 10.0000
_diffrn_detector_type HyPix
_diffrn_measured_fraction_theta_full 0.9984
_diffrn_measured_fraction_theta_max 0.9594
_diffrn_measurement_details
;
List of Runs (angles in degrees, time in seconds):

  # Type    Start    End  Width  t~exp~   \w     \q     \k     \f   Frames
#--------------------------------------------------------------------------
  1  \w     36.00  66.00   0.50    0.10    --  102.75 -57.00   0.00   60
  2  \w     32.00  68.00   0.50    0.10    --  102.75 -57.00 120.00   72
  3  \w    118.00 144.00   0.50    0.10    --  102.75  37.00-120.00   52
  4  \w     95.00 155.00   0.50    0.10    --  102.75  37.00-150.00  120
  5  \w     54.00  79.00   0.50    0.10    --  102.75-143.00-127.00   50
  6  \w     34.00  95.00   0.50    0.10    --  102.75 -99.00-150.00  122
  7  \w     37.00  78.00   0.50    0.10    --  102.75 -99.00-120.00   82
  8  \w     51.00  78.00   0.50    0.10    --   49.03-127.00  41.00   54
  9  \w     56.00 105.00   0.50    0.10    --  102.75 -99.00  60.00   98
 10  \w     31.00 105.00   0.50    0.10    --  102.75 -99.00  30.00  148
 11  \w    -13.00  23.00   0.50    0.10    --  -49.03  19.00 120.00   72
 12  \w    -11.00  24.00   0.50    0.10    --  -49.03  19.00 -30.00   70
 13  \w    -12.00  19.00   0.50    0.10    --  -49.03  19.00 -90.00   62
 14  \w    -14.00  23.00   0.50    0.10    --  -49.03  19.00-120.00   74
 15  \w    -12.00  19.00   0.50    0.10    --  -49.03  19.00-150.00   62
 16  \w    -58.00 -32.00   0.50    0.10    -- -102.00  57.00 -90.00   52
 17  \w    -86.00 -43.00   0.50    0.10    --  -49.03 127.00 117.00   86
 18  \w   -112.00 -71.00   0.50    0.10    -- -102.00 127.00 117.00   82
 19  \w   -102.00 -77.00   0.50    0.10    -- -102.00 143.00 -72.00   50
 20  \w    -65.00 -31.00   0.50    0.10    -- -102.00  57.00 -60.00   68
 21  \w   -172.00 -96.00   0.50    0.10    -- -102.00 -37.00  60.00  152
 22  \w   -148.00-123.00   0.50    0.10    -- -102.00-127.00  41.00   50
 23  \w   -102.00 -73.00   0.50    0.10    --  -49.03-127.00  41.00   58
 24  \w   -108.00 -82.00   0.50    0.10    --  -49.03-143.00-127.00   52
 25  \w   -115.00 -64.00   0.50    0.10    -- -102.00-143.00-127.00  102
;
_diffrn_measurement_device 'four-circle diffractometer'
_diffrn_measurement_device_type 'XtaLAB Synergy R, DW system, HyPix'
_diffrn_measurement_method '\w scans'
_diffrn_orient_matrix_type 'CrysAlisPro convention (1999,Acta A55,543-557)'
_diffrn_orient_matrix_UB_11 0.0843518000
_diffrn_orient_matrix_UB_12 -0.0207326000
_diffrn_orient_matrix_UB_13 0.0631006000
_diffrn_orient_matrix_UB_21 -0.0121719000
_diffrn_orient_matrix_UB_22 -0.1167874000
_diffrn_orient_matrix_UB_23 -0.0153807000
_diffrn_orient_matrix_UB_31 0.0456917000
_diffrn_orient_matrix_UB_32 0.0071230000
_diffrn_orient_matrix_UB_33 -0.0685078000
_diffrn_radiation_monochromator mirror
_diffrn_radiation_probe x-ray
_diffrn_radiation_type 'Cu K\a'
_diffrn_radiation_wavelength 1.54184
_diffrn_reflns_av_R_equivalents 0.0717
_diffrn_reflns_av_unetI/netI 0.0549
_diffrn_reflns_Laue_measured_fraction_full 0.9984
_diffrn_reflns_Laue_measured_fraction_max 0.9594
_diffrn_reflns_limit_h_max 20
_diffrn_reflns_limit_h_min -14
_diffrn_reflns_limit_k_max 15
_diffrn_reflns_limit_k_min -15
_diffrn_reflns_limit_l_max 19
_diffrn_reflns_limit_l_min -21
_diffrn_reflns_number 12338
_diffrn_reflns_point_group_measured_fraction_full 0.9984
_diffrn_reflns_point_group_measured_fraction_max 0.9594
_diffrn_reflns_theta_full 67.6840
_diffrn_reflns_theta_max 76.27
_diffrn_reflns_theta_min 4.40
_diffrn_source 'Rotating-anode X-ray tube'
_diffrn_source_type 'Rigaku (Cu) X-ray Source'
_exptl_absorpt_coefficient_mu 22.205
_exptl_absorpt_correction_T_max 1.00000
_exptl_absorpt_correction_T_min 0.46803
_exptl_absorpt_correction_type multi-scan
_exptl_absorpt_process_details
;
CrysAlisPro 1.171.40.69a (Rigaku Oxford Diffraction, 2020)
Empirical absorption correction using spherical harmonics,
 implemented in SCALE3 ABSPACK scaling algorithm.
;
_exptl_crystal_colour 'clear colourless'
_exptl_crystal_colour_lustre clear
_exptl_crystal_colour_primary colourless
_exptl_crystal_density_diffrn 1.922
_exptl_crystal_description prism
_exptl_crystal_F_000 1911.802
_exptl_crystal_size_max 0.2
_exptl_crystal_size_mid 0.1
_exptl_crystal_size_min 0.02
_refine_diff_density_max 1.7217
_refine_diff_density_min -1.3279
_refine_diff_density_rms 0.1984
_refine_ls_d_res_high 0.7936
_refine_ls_d_res_low 10.0556
_refine_ls_goodness_of_fit_ref 1.0288
_refine_ls_hydrogen_treatment constr
_refine_ls_matrix_type full
_refine_ls_number_constraints 27
_refine_ls_number_parameters 243
_refine_ls_number_reflns 3520
_refine_ls_number_restraints 18
_refine_ls_restrained_S_all 1.0260
_refine_ls_R_factor_all 0.0361
_refine_ls_R_factor_gt 0.0345
_refine_ls_shift/su_max 0.0003
_refine_ls_shift/su_mean 0.0000
_refine_ls_structure_factor_coef Fsqd
_refine_ls_weighting_details 'w=1/[\s^2^(Fo^2^)+(0.0537P)^2^] where P=(Fo^2^+2Fc^2^)/3'
_refine_ls_weighting_scheme calc
_refine_ls_wR_factor_gt 0.0884
_refine_ls_wR_factor_ref 0.0898
_reflns_Friedel_coverage 0.0
_reflns_limit_h_max 19
_reflns_limit_h_min -20
_reflns_limit_k_max 15
_reflns_limit_k_min 0
_reflns_limit_l_max 21
_reflns_limit_l_min 0
_reflns_number_gt 3310
_reflns_number_total 3520
_reflns_threshold_expression I>=2u(I)
_cod_data_source_file d3sc00373f3.cif
_cod_data_source_block 1Xyl-14-FIB_123K
_cod_depositor_comments 'Adding full bibliography for 1568831--1568854.cif.'
_cod_database_code 1568839
_chemical_oxdiff_formula 'Au I F N C H'
_olex2_refinement_description
;
1. Uiso/Uaniso restraints and constraints
C15A \\sim C14A \\sim C13A \\sim C12A: within 1.7A with sigma of 0.04 and sigma
for terminal atoms of 0.08 within 1.7A
2.a Secondary CH2 refined with riding coordinates:
 C2A(H2Aa,H2Ab)
2.b Aromatic/amide H refined with riding coordinates:
 C7A(H7A), C5A(H5A), C14A(H14A), C15A(H15A)
2.c Idealised Me refined as rotating group:
 C11A(H11a,H11b,H11c), C9A(H9Aa,H9Ab,H9Ac), C16A(H16a,H16b,H16c), C10A(H10a,
 H10b,H10c)
;
_olex2_submission_special_instructions 'No special instructions were received'
_oxdiff_exptl_absorpt_empirical_details
;
Empirical correction (ABSPACK) includes:
- Absorption correction using spherical harmonics
- Frame scaling
;
_oxdiff_exptl_absorpt_empirical_full_max 1.760
_oxdiff_exptl_absorpt_empirical_full_min 0.518

loop_
_space_group_symop_id
_space_group_symop_operation_xyz
1 x,y,z
2 -x,y,-z+1/2
3 -x,-y,-z
4 x,-y,z-1/2
5 x+1/2,y+1/2,z
6 -x+1/2,y+1/2,-z+1/2
7 -x+1/2,-y+1/2,-z
8 x+1/2,-y+1/2,z-1/2

loop_
_atom_site_label
_atom_site_type_symbol
_atom_site_fract_x
_atom_site_fract_y
_atom_site_fract_z
_atom_site_U_iso_or_equiv
_atom_site_adp_type
_atom_site_occupancy
_atom_site_site_symmetry_order
_atom_site_refinement_flags_posn
_atom_site_refinement_flags_adp
_atom_site_refinement_flags_occupancy
Au1A Au 0.5 0.37890(4) 0.75 0.0142(4) Uani 1.000000 2 S T P
I1D I 0.61808(5) 0.27577(6) 0.63120(4) 0.0267(4) Uani 1.000000 1 . . .
F5D F 0.90094(18) 0.3464(2) 0.53841(17) 0.0331(6) Uani 1.000000 1 . . .
F4D F 0.8007(2) 0.3666(2) 0.63713(17) 0.0343(7) Uani 1.000000 1 . . .
N1A N 0.5660(2) 0.5951(3) 0.7816(2) 0.0227(8) Uani 1.000000 1 . . .
C1A C 0.5 0.5363(5) 0.75 0.0185(12) Uani 1.000000 2 S T P
C1D C 0.6957(3) 0.2606(3) 0.5526(2) 0.0197(9) Uani 1.000000 1 . . .
C2D C 0.7738(3) 0.3083(3) 0.5694(3) 0.0213(9) Uani 1.000000 1 . . .
C3D C 0.8264(3) 0.2982(4) 0.5179(3) 0.0222(9) Uani 1.000000 1 . . .
C3A C 0.6473(3) 0.5552(3) 0.8212(3) 0.0212(9) Uani 1.000000 1 . . .
C8A C 0.6640(3) 0.5172(3) 0.9010(3) 0.0235(9) Uani 1.000000 1 . . .
C11A C 0.5964(3) 0.5163(4) 0.9465(3) 0.0301(11) Uani 1.000000 1 . . .
H11a H 0.5674(17) 0.5813(12) 0.939(2) 0.0452(16) Uiso 1.000000 1 GR . .
H11b H 0.5574(14) 0.462(2) 0.9257(17) 0.0452(16) Uiso 1.000000 1 GR . .
H11c H 0.6215(4) 0.505(3) 1.0038(4) 0.0452(16) Uiso 1.000000 1 GR . .
C7A C 0.7428(3) 0.4763(4) 0.9361(3) 0.0279(10) Uani 1.000000 1 . . .
H7A H 0.7542(3) 0.4503(4) 0.9892(3) 0.0335(12) Uiso 1.000000 1 R . .
C13A C 0.4396(4) 0.1674(4) 0.6901(3) 0.0323(12) Uani 1.000000 1 . U .
C2A C 0.5452(3) 0.7059(4) 0.7770(3) 0.0333(12) Uani 1.000000 1 . . .
H2Aa H 0.5822(3) 0.7448(4) 0.7519(3) 0.0399(14) Uiso 1.000000 1 R . .
H2Ab H 0.5483(3) 0.7342(4) 0.8309(3) 0.0399(14) Uiso 1.000000 1 R . .
C4A C 0.7093(3) 0.5534(3) 0.7776(3) 0.0238(9) Uani 1.000000 1 . . .
C6A C 0.8050(3) 0.4727(4) 0.8947(3) 0.0309(11) Uani 1.000000 1 . . .
C9A C 0.6911(4) 0.5942(5) 0.6914(3) 0.0377(12) Uani 1.000000 1 . . .
H9Aa H 0.6357(11) 0.574(3) 0.6615(9) 0.0566(18) Uiso 1.000000 1 GR . .
H9Ab H 0.695(3) 0.6682(5) 0.6927(3) 0.0566(18) Uiso 1.000000 1 GR . .
H9Ac H 0.7314(17) 0.567(3) 0.6649(10) 0.0566(18) Uiso 1.000000 1 GR . .
C5A C 0.7863(3) 0.5113(4) 0.8151(3) 0.0267(10) Uani 1.000000 1 . . .
H5A H 0.8272(3) 0.5086(4) 0.7863(3) 0.0320(12) Uiso 1.000000 1 R . .
C12A C 0.5 0.2200(5) 0.75 0.0253(15) Uani 1.000000 2 S TU P
C14A C 0.4412(5) 0.0586(4) 0.6903(5) 0.0500(18) Uani 1.000000 1 . U .
H14A H 0.4026(5) 0.0221(4) 0.6501(5) 0.060(2) Uiso 1.000000 1 R . .
C15A C 0.5 0.0058(6) 0.75 0.064(3) Uani 1.000000 2 S TU P
H15A H 0.5 -0.0660(6) 0.7499999999999999 0.077(4) Uiso 1.000000 2 RS T P
C16A C 0.3757(4) 0.2237(4) 0.6267(3) 0.0387(13) Uani 1.000000 1 . . .
H16a H 0.348(2) 0.273(2) 0.6526(4) 0.0581(19) Uiso 1.000000 1 GR . .
H16b H 0.4026(5) 0.258(3) 0.5903(16) 0.0581(19) Uiso 1.000000 1 GR . .
H16c H 0.3353(16) 0.1755(6) 0.5961(18) 0.0581(19) Uiso 1.000000 1 GR . .
C10A C 0.8905(4) 0.4266(5) 0.9328(4) 0.0443(14) Uani 1.000000 1 . . .
H10a H 0.9052(13) 0.438(3) 0.9909(5) 0.066(2) Uiso 1.000000 1 GR . .
H10b H 0.8891(9) 0.3538(8) 0.922(2) 0.066(2) Uiso 1.000000 1 GR . .
H10c H 0.9315(6) 0.459(3) 0.910(2) 0.066(2) Uiso 1.000000 1 GR . .

loop_
_atom_site_aniso_label
_atom_site_aniso_U_11
_atom_site_aniso_U_22
_atom_site_aniso_U_33
_atom_site_aniso_U_12
_atom_site_aniso_U_13
_atom_site_aniso_U_23
Au1A 0.0148(6) 0.0122(5) 0.0176(5) -0.000000 0.0080(4) 0.000000
I1D 0.0235(7) 0.0376(7) 0.0258(6) 0.0088(4) 0.0185(5) 0.0069(3)
F5D 0.0192(15) 0.0438(17) 0.0383(14) -0.0126(13) 0.0112(12) -0.0034(12)
F4D 0.0340(18) 0.0401(16) 0.0312(14) -0.0065(13) 0.0130(13) -0.0128(12)
N1A 0.020(2) 0.0136(16) 0.0315(18) -0.0036(15) 0.0017(15) -0.0022(14)
C1A 0.017(3) 0.016(3) 0.022(3) -0.000000 0.006(2) 0.000000
C1D 0.019(2) 0.022(2) 0.0202(18) 0.0047(17) 0.0098(16) 0.0050(15)
C2D 0.019(2) 0.024(2) 0.0226(19) 0.0012(18) 0.0086(17) -0.0003(16)
C3D 0.012(2) 0.029(2) 0.025(2) 0.0010(17) 0.0059(17) 0.0047(17)
C3A 0.013(2) 0.023(2) 0.0250(19) -0.0001(16) 0.0017(16) -0.0019(16)
C8A 0.021(2) 0.025(2) 0.0249(19) -0.0045(18) 0.0061(17) -0.0054(17)
C11A 0.024(3) 0.039(3) 0.027(2) -0.004(2) 0.0066(19) -0.0068(19)
C7A 0.025(3) 0.030(2) 0.026(2) -0.001(2) 0.0011(18) 0.0008(18)
C13A 0.041(3) 0.022(2) 0.046(3) -0.017(2) 0.032(2) -0.012(2)
C2A 0.028(3) 0.017(2) 0.050(3) 0.002(2) 0.002(2) -0.002(2)
C4A 0.021(2) 0.025(2) 0.026(2) -0.0089(18) 0.0069(17) -0.0033(17)
C6A 0.023(3) 0.036(3) 0.032(2) 0.000(2) 0.0045(19) -0.005(2)
C9A 0.031(3) 0.047(3) 0.036(3) -0.000(3) 0.010(2) 0.009(2)
C5A 0.018(2) 0.032(2) 0.032(2) -0.0021(19) 0.0090(18) -0.0047(18)
C12A 0.035(4) 0.010(3) 0.041(4) -0.000000 0.029(3) 0.000000
C14A 0.063(4) 0.021(3) 0.086(5) -0.014(3) 0.054(4) -0.016(3)
C15A 0.092(8) 0.012(4) 0.120(9) -0.000000 0.086(7) 0.000000
C16A 0.035(3) 0.044(3) 0.037(3) -0.020(2) 0.009(2) -0.014(2)
C10A 0.022(3) 0.059(4) 0.049(3) 0.010(3) 0.005(2) 0.000(3)

loop_
_atom_type_symbol
_atom_type_scat_dispersion_real
_atom_type_scat_dispersion_imag
_atom_type_scat_Cromer_Mann_a1
_atom_type_scat_Cromer_Mann_a2
_atom_type_scat_Cromer_Mann_a3
_atom_type_scat_Cromer_Mann_a4
_atom_type_scat_Cromer_Mann_b1
_atom_type_scat_Cromer_Mann_b2
_atom_type_scat_Cromer_Mann_b3
_atom_type_scat_Cromer_Mann_b4
_atom_type_scat_Cromer_Mann_c
_atom_type_scat_source
_atom_type_scat_dispersion_source
Au -4.01093 7.72880 16.88190 18.59130 25.55820 5.86000 0.46110 8.62160 1.48260 36.39560 12.06580 'International Tables Volume C Table 6.1.1.4 (pp. 500-502)' 'Henke, Gullikson and Davis, At. Data and Nucl. Data Tables, 1993, 54, 2'
C 0.01920 0.00962 2.31000 1.02000 1.58860 0.86500 20.84390 10.20750 0.56870 51.65120 0.21560 'International Tables Volume C Table 6.1.1.4 (pp. 500-502)' 'Henke, Gullikson and Davis, At. Data and Nucl. Data Tables, 1993, 54, 2'
F 0.07537 0.05506 3.53920 2.64120 1.51700 1.02430 10.28250 4.29440 0.26150 26.14760 0.27760 'International Tables Volume C Table 6.1.1.4 (pp. 500-502)' 'Henke, Gullikson and Davis, At. Data and Nucl. Data Tables, 1993, 54, 2'
H 0.00000 0.00000 0.49300 0.32291 0.14019 0.04081 10.51090 26.12570 3.14236 57.79970 0.00304 'International Tables Volume C Table 6.1.1.4 (pp. 500-502)' 'Henke, Gullikson and Davis, At. Data and Nucl. Data Tables, 1993, 54, 2'
I -0.19206 6.94430 20.14720 18.99490 7.51380 2.27350 4.34700 0.38140 27.76600 66.87760 4.07120 'International Tables Volume C Table 6.1.1.4 (pp. 500-502)' 'Henke, Gullikson and Davis, At. Data and Nucl. Data Tables, 1993, 54, 2'
N 0.03256 0.01839 12.21260 3.13220 2.01250 1.16630 0.00570 9.89330 28.99750 0.58260 -11.52900 'International Tables Volume C Table 6.1.1.4 (pp. 500-502)' 'Henke, Gullikson and Davis, At. Data and Nucl. Data Tables, 1993, 54, 2'

loop_
_geom_angle_atom_site_label_1
_geom_angle_atom_site_label_2
_geom_angle_atom_site_label_3
_geom_angle
_geom_angle_site_symmetry_1
_geom_angle_site_symmetry_3
_geom_angle_publ_flag
C12A Au1A C1A 180.0 . . ?
C3A N1A C1A 123.7(4) . . ?
C2A N1A C1A 112.6(4) . . ?
C2A N1A C3A 123.6(4) . . ?
N1A C1A Au1A 125.2(3) . . ?
N1A C1A Au1A 125.2(3) 2_656 . ?
N1A C1A N1A 109.7(5) 2_656 . ?
C2D C1D I1D 121.3(3) . . ?
C3D C1D I1D 122.3(3) 7_656 . ?
C3D C1D C2D 116.3(4) 7_656 . ?
C1D C2D F4D 120.4(4) . . ?
C3D C2D F4D 117.7(4) . . ?
C3D C2D C1D 121.9(4) . . ?
C1D C3D F5D 119.9(4) 7_656 . ?
C2D C3D F5D 118.4(4) . . ?
C2D C3D C1D 121.7(4) . 7_656 ?
C8A C3A N1A 120.3(4) . . ?
C4A C3A N1A 118.8(4) . . ?
C4A C3A C8A 120.9(4) . . ?
C11A C8A C3A 120.6(4) . . ?
C7A C8A C3A 118.4(4) . . ?
C7A C8A C11A 120.9(4) . . ?
H11a C11A C8A 109.5 . . ?
H11b C11A C8A 109.5 . . ?
H11b C11A H11a 109.5 . . ?
H11c C11A C8A 109.5 . . ?
H11c C11A H11a 109.5 . . ?
H11c C11A H11b 109.5 . . ?
H7A C7A C8A 118.9(3) . . ?
C6A C7A C8A 122.2(4) . . ?
C6A C7A H7A 118.9(3) . . ?
C14A C13A C12A 118.4(6) . . ?
C16A C13A C12A 121.5(4) . . ?
C16A C13A C14A 120.1(5) . . ?
C2A C2A N1A 102.0(3) 2_656 . ?
H2Aa C2A N1A 111.4(3) . . ?
H2Ab C2A N1A 111.4(3) . . ?
H2Ab C2A H2Aa 109.2 . . ?
C9A C4A C3A 120.8(4) . . ?
C5A C4A C3A 118.3(4) . . ?
C5A C4A C9A 120.8(4) . . ?
C5A C6A C7A 117.9(5) . . ?
C10A C6A C7A 122.0(5) . . ?
C10A C6A C5A 120.0(5) . . ?
H9Aa C9A C4A 109.5 . . ?
H9Ab C9A C4A 109.5 . . ?
H9Ab C9A H9Aa 109.5 . . ?
H9Ac C9A C4A 109.5 . . ?
H9Ac C9A H9Aa 109.5 . . ?
H9Ac C9A H9Ab 109.5 . . ?
C6A C5A C4A 122.3(4) . . ?
H5A C5A C4A 118.9(3) . . ?
H5A C5A C6A 118.9(3) . . ?
C13A C12A Au1A 119.1(3) . . ?
C13A C12A Au1A 119.1(3) 2_656 . ?
C13A C12A C13A 121.7(6) 2_656 . ?
H14A C14A C13A 119.8(4) . . ?
C15A C14A C13A 120.4(6) . . ?
C15A C14A H14A 119.8(4) . . ?
C14A C15A C14A 120.8(8) 2_656 . ?
H15A C15A C14A 119.6(4) . . ?
H15A C15A C14A 119.6(4) . 2_656 ?
H16a C16A C13A 109.5 . . ?
H16b C16A C13A 109.5 . . ?
H16b C16A H16a 109.5 . . ?
H16c C16A C13A 109.5 . . ?
H16c C16A H16a 109.5 . . ?
H16c C16A H16b 109.5 . . ?
H10a C10A C6A 109.5 . . ?
H10b C10A C6A 109.5 . . ?
H10b C10A H10a 109.5 . . ?
H10c C10A C6A 109.5 . . ?
H10c C10A H10a 109.5 . . ?
H10c C10A H10b 109.5 . . ?

loop_
_geom_bond_atom_site_label_1
_geom_bond_atom_site_label_2
_geom_bond_distance
_geom_bond_site_symmetry_2
_geom_bond_publ_flag
Au1A C1A 2.040(6) . ?
Au1A C12A 2.059(6) . ?
I1D C1D 2.081(4) . ?
F5D C3D 1.343(5) . ?
F4D C2D 1.347(5) . ?
N1A C1A 1.322(5) . ?
N1A C3A 1.432(6) . ?
N1A C2A 1.475(6) . ?
C1D C2D 1.391(6) . ?
C1D C3D 1.380(6) 7_656 ?
C2D C3D 1.387(6) . ?
C3A C8A 1.394(6) . ?
C3A C4A 1.408(6) . ?
C8A C11A 1.512(7) . ?
C8A C7A 1.387(7) . ?
C11A H11a 0.9600 . ?
C11A H11b 0.9600 . ?
C11A H11c 0.9600 . ?
C7A H7A 0.9300 . ?
C7A C6A 1.386(7) . ?
C13A C12A 1.400(6) . ?
C13A C14A 1.411(7) . ?
C13A C16A 1.484(9) . ?
C2A C2A 1.534(10) 2_656 ?
C2A H2Aa 0.9700 . ?
C2A H2Ab 0.9700 . ?
C4A C9A 1.505(7) . ?
C4A C5A 1.377(7) . ?
C6A C5A 1.393(7) . ?
C6A C10A 1.514(8) . ?
C9A H9Aa 0.9600 . ?
C9A H9Ab 0.9600 . ?
C9A H9Ac 0.9600 . ?
C5A H5A 0.9300 . ?
C14A H14A 0.9300 . ?
C14A C15A 1.385(9) . ?
C15A H15A 0.9300 . ?
C16A H16a 0.9600 . ?
C16A H16b 0.9600 . ?
C16A H16c 0.9600 . ?
C10A H10a 0.9600 . ?
C10A H10b 0.9600 . ?
C10A H10c 0.9600 . ?

loop_
_geom_torsion_atom_site_label_1
_geom_torsion_atom_site_label_2
_geom_torsion_atom_site_label_3
_geom_torsion_atom_site_label_4
_geom_torsion
_geom_torsion_site_symmetry_1
_geom_torsion_site_symmetry_2
_geom_torsion_site_symmetry_3
_geom_torsion_site_symmetry_4
_geom_torsion_publ_flag
Au1A C1A N1A C3A -0.5(2) . . . . ?
Au1A C1A N1A C3A -0.5(2) . . 2_656 2_656 ?
Au1A C1A N1A C2A -176.3(3) . . . . ?
Au1A C1A N1A C2A -176.3(3) . . 2_656 2_656 ?
Au1A C12A C13A C14A 179.2(3) . . . . ?
Au1A C12A C13A C14A 179.2(3) . . 2_656 2_656 ?
Au1A C12A C13A C16A -0.0(3) . . 2_656 2_656 ?
Au1A C12A C13A C16A -0.0(3) . . . . ?
I1D C1D C2D F4D -0.7(4) . . . . ?
I1D C1D C2D C3D 179.5(3) . . . . ?
I1D C1D C3D F5D 1.3(4) . . 7_656 7_656 ?
I1D C1D C3D C2D -179.5(3) . . 7_656 7_656 ?
F5D C3D C1D C2D 179.8(4) . . 7_656 7_656 ?
F5D C3D C2D F4D 0.3(5) . . . . ?
F5D C3D C2D C1D -179.9(4) . . . . ?
F4D C2D C1D C3D -179.6(4) . . . 7_656 ?
F4D C2D C3D C1D 179.5(4) . . . 7_656 ?
N1A C1A N1A C3A 179.5(2) . . 2_656 2_656 ?
N1A C1A N1A C2A 3.7(3) . . 2_656 2_656 ?
N1A C3A C8A C11A 0.8(5) . . . . ?
N1A C3A C8A C7A 178.0(4) . . . . ?
N1A C3A C4A C9A 1.0(5) . . . . ?
N1A C3A C4A C5A -177.6(4) . . . . ?
N1A C2A C2A N1A 9.92(19) . . 2_656 2_656 ?
C1D C2D C3D C1D -0.6(4) . . . 7_656 ?
C1D C3D C2D C1D -0.6(4) 7_656 . . . ?
C3A C8A C7A C6A 0.5(5) . . . . ?
C3A C4A C5A C6A -1.3(5) . . . . ?
C8A C7A C6A C5A -0.4(6) . . . . ?
C8A C7A C6A C10A -179.2(5) . . . . ?
C7A C6A C5A C4A 0.8(6) . . . . ?
C13A C12A C13A C14A -0.8(3) . . 2_656 2_656 ?
C13A C12A C13A C16A 180.0(2) . . 2_656 2_656 ?
C13A C14A C15A C14A -0.9(8) . . . 2_656 ?
C4A C5A C6A C10A 179.6(5) . . . . ?

loop_
_restr_U_similar_atom_site_label_1
_restr_U_similar_atom_site_label_2
_restr_U_similar_weight_param
C13A C12A 0.0400
C13A C14A 0.0400
C14A C15A 0.0400

loop_
_atom_site_anharm_gc_c_label
_atom_site_anharm_gc_c_111
_atom_site_anharm_gc_c_112
_atom_site_anharm_gc_c_113
_atom_site_anharm_gc_c_122
_atom_site_anharm_gc_c_123
_atom_site_anharm_gc_c_133
_atom_site_anharm_gc_c_222
_atom_site_anharm_gc_c_223
_atom_site_anharm_gc_c_233
_atom_site_anharm_gc_c_333
Au1A -0.0 -0.000000025(15) -0.0 -0.0 -0.000000004(10) -0.0 -0.00000017(4) -0.0 0.000000004(13) 0.0
I1D -0.00000000(3) -0.00000009(2) -0.000000031(19) -0.00000004(3) -0.000000078(15) -0.000000037(17) -0.00000030(7) -0.00000016(3) -0.000000059(19) -0.00000009(3)

loop_
_atom_site_anharm_gc_d_label
_atom_site_anharm_gc_d_1111
_atom_site_anharm_gc_d_1112
_atom_site_anharm_gc_d_1113
_atom_site_anharm_gc_d_1122
_atom_site_anharm_gc_d_1123
_atom_site_anharm_gc_d_1133
_atom_site_anharm_gc_d_1222
_atom_site_anharm_gc_d_1223
_atom_site_anharm_gc_d_1233
_atom_site_anharm_gc_d_1333
_atom_site_anharm_gc_d_2222
_atom_site_anharm_gc_d_2223
_atom_site_anharm_gc_d_2233
_atom_site_anharm_gc_d_2333
_atom_site_anharm_gc_d_3333
Au1A 0.000000008(2) -0.0 0.0000000079(10) -0.0000000067(9) -0.0 -0.0000000012(7) -0.0 0.0000000007(6) -0.0 -0.0000000009(8) -0.000000020(4) -0.0 -0.0000000036(8) -0.0 -0.0000000027(17)
I1D 0.000000013(3) 0.0000000021(12) 0.0000000115(14) -0.0000000036(14) 0.0000000002(7) 0.0000000013(10) 0.0000000011(19) 0.0000000020(9) 0.0000000008(6) 0.0000000006(11) -0.000000015(6) -0.0000000017(17) -0.0000000029(12) 0.0000000002(10) -0.000000005(2)
